data_1552105
loop_
_publ_author_name
'Gokila, Govindharajan'
'Thiruvalluvar, Aravazhi Amalan'
'Ramachandra Raja, Chidambaram'

_publ_section_title
;
 Bis(2-methyllactato)borate tetrahydrate
;
_journal_issue 7
_journal_name_full IUCrData
_journal_page_first x190982
_journal_paper_doi 10.1107/S2414314619009829
_journal_volume 4
_journal_year 2019
_chemical_formula_iupac 'C8 H12 B O6, 4H2 O'
_chemical_formula_moiety 'C8 H12 B O6, 4(H2 O)'
_chemical_formula_sum 'C8 H20 B O10'
_chemical_formula_weight 287.05
_chemical_name_common
;
Bis(2-methyllactato)borate tetrahydrate
;
_chemical_name_systematic
;
3,3,8,8-Tetramethyl-1,4,6,9-tetraoxa-\l^4^-boraspiro[4.4]nonane-2,7-dione
tetrahydrate
;
_space_group_crystal_system orthorhombic
_space_group_IT_number 18
_space_group_name_Hall 'P 2 2ab'
_space_group_name_H-M_alt 'P 21 21 2'
_symmetry_space_group_name_Hall 'P 2 2ab'
_symmetry_space_group_name_H-M 'P 21 21 2'
_atom_sites_solution_hydrogens mixed
_audit_creation_method SHELXL-2018/3
_cell_angle_alpha 90
_cell_angle_beta 90
_cell_angle_gamma 90
_cell_formula_units_Z 2
_cell_length_a 7.08090(10)
_cell_length_b 16.7912(3)
_cell_length_c 6.50010(10)
_cell_measurement_reflns_used 6304
_cell_measurement_temperature 296(2)
_cell_measurement_theta_max 30.39
_cell_measurement_theta_min 3.12
_cell_volume 772.84(2)
_computing_cell_refinement
;
APEX3 and SAINT (Bruker, 2016)
;
_computing_data_collection
;
APEX3 (Bruker, 2016)
;
_computing_data_reduction
;
SAINT and XPREP (Bruker, 2016)
;
_computing_molecular_graphics
;
ORTEP-3 for Windows (Farrugia, 2012) and PLATON (Spek, 2009)
;
_computing_publication_material
;
<i>SHELXL2018</i> (Sheldrick, 2015b), PLATON (Spek, 2009) and
publCIF (Westrip, 2010)
;
_computing_structure_refinement
;
SHELXL2018 (Sheldrick, 2015b)
;
_computing_structure_solution
;
SHELXT2018 (Sheldrick, 2015a)
;
_diffrn_ambient_temperature 296(2)
_diffrn_measured_fraction_theta_full 0.985
_diffrn_measured_fraction_theta_max 0.987
_diffrn_measurement_device_type 'Bruker Kappa APEX3 CMOS'
_diffrn_measurement_method '\w and \f scan'
_diffrn_radiation_monochromator graphite
_diffrn_radiation_source 'fine-focus sealed tube'
_diffrn_radiation_type MoK\a
_diffrn_radiation_wavelength 0.71073
_diffrn_reflns_av_R_equivalents 0.0516
_diffrn_reflns_av_unetI/netI 0.0199
_diffrn_reflns_limit_h_max 9
_diffrn_reflns_limit_h_min -9
_diffrn_reflns_limit_k_max 21
_diffrn_reflns_limit_k_min -21
_diffrn_reflns_limit_l_max 8
_diffrn_reflns_limit_l_min -8
_diffrn_reflns_number 18957
_diffrn_reflns_theta_full 25.242
_diffrn_reflns_theta_max 26.997
_diffrn_reflns_theta_min 3.764
_exptl_absorpt_coefficient_mu 0.113
_exptl_absorpt_correction_T_max 0.7461
_exptl_absorpt_correction_T_min 0.5676
_exptl_absorpt_correction_type multi-scan
_exptl_absorpt_process_details
;
(<i>SADABS</i>; Krause <i>et al.</i>, 2015)
;
_exptl_crystal_colour colourless
_exptl_crystal_density_diffrn 1.234
_exptl_crystal_description Block
_exptl_crystal_F_000 306
_exptl_crystal_size_max 0.150
_exptl_crystal_size_mid 0.150
_exptl_crystal_size_min 0.100
_refine_diff_density_max 0.208
_refine_diff_density_min -0.118
_refine_ls_abs_structure_details
;
Flack <i>x</i> determined using 587 quotients
[(<i>I</i>^+^)-(<i>I</i>^-^)]/[(<i>I</i>^+^)+(<i>I</i>^-^)]
(Parsons et al., 2013)
;
_refine_ls_abs_structure_Flack 0.4(4)
_refine_ls_extinction_coef 0.26(3)
_refine_ls_extinction_expression Fc^*^=kFc[1+0.001xFc^2^\l^3^/sin(2\q)]^-1/4^
_refine_ls_extinction_method
;
SHELXL2018 (Sheldrick 2015b)
;
_refine_ls_goodness_of_fit_ref 1.081
_refine_ls_hydrogen_treatment mixed
_refine_ls_matrix_type full
_refine_ls_number_parameters 104
_refine_ls_number_reflns 1680
_refine_ls_number_restraints 6
_refine_ls_restrained_S_all 1.080
_refine_ls_R_factor_all 0.0383
_refine_ls_R_factor_gt 0.0360
_refine_ls_shift/su_max 0.000
_refine_ls_shift/su_mean 0.000
_refine_ls_structure_factor_coef Fsqd
_refine_ls_weighting_details 'w=1/[\s^2^(Fo^2^)+(0.0444P)^2^+0.1071P] where P=(Fo^2^+2Fc^2^)/3'
_refine_ls_weighting_scheme calc
_refine_ls_wR_factor_gt 0.0917
_refine_ls_wR_factor_ref 0.0942
_reflns_number_gt 1585
_reflns_number_total 1680
_reflns_threshold_expression 'I > 2\s(I)'
_cod_data_source_file ff4030sup1.cif
_cod_data_source_block I
_cod_database_code 1552105
_shelx_space_group_comment
;
The symmetry employed for this shelxl refinement is uniquely defined
by the following loop, which should always be used as a source of
symmetry information in preference to the above space-group names.
They are only intended as comments.
;
_shelx_estimated_absorpt_t_min 0.983
_shelx_estimated_absorpt_t_max 0.989

loop_
_space_group_symop_operation_xyz
'x, y, z'
'-x, -y, z'
'-x+1/2, y+1/2, -z'
'x+1/2, -y+1/2, -z'

loop_
_atom_site_type_symbol
_atom_site_label
_atom_site_fract_x
_atom_site_fract_y
_atom_site_fract_z
_atom_site_U_iso_or_equiv
_atom_site_adp_type
_atom_site_calc_flag
_atom_site_occupancy
B B1 0.500000 0.500000 0.6216(5) 0.0446(7) Uani d 1
C C1 0.4604(3) 0.62908(10) 0.7335(3) 0.0450(5) Uani d 1
C C2 0.3039(3) 0.61335(11) 0.5802(3) 0.0451(5) Uani d 1
C C3 0.1148(3) 0.61058(17) 0.6908(5) 0.0718(7) Uani d 1
H H3A 0.085017 0.662541 0.743128 0.108 Uiso calc 1
H H3B 0.018307 0.594026 0.596294 0.108 Uiso calc 1
H H3C 0.121754 0.573415 0.802770 0.108 Uiso calc 1
C C4 0.3052(5) 0.67396(15) 0.4066(4) 0.0705(7) Uani d 1
H H4A 0.273454 0.725527 0.460141 0.106 Uiso calc 1
H H4B 0.428708 0.675832 0.345758 0.106 Uiso calc 1
H H4C 0.214397 0.658807 0.304184 0.106 Uiso calc 1
O O1 0.5687(2) 0.56635(8) 0.7558(3) 0.0529(4) Uani d 1
O O2 0.4861(3) 0.69107(8) 0.8287(3) 0.0627(5) Uani d 1
O O3 0.3516(2) 0.53588(8) 0.5003(3) 0.0550(4) Uani d 1
O O4 0.1638(3) 0.47942(11) 0.1802(3) 0.0664(5) Uani d 1
O O5 0.2299(3) 0.32920(10) 0.1250(4) 0.0780(6) Uani d 1
H H1 0.223(6) 0.491(2) 0.299(5) 0.124(14) Uiso d 1
H H2 0.180(6) 0.4259(15) 0.153(7) 0.132(16) Uiso d 1
H H3 0.319(4) 0.322(2) 0.032(5) 0.103(12) Uiso d 1
H H4 0.160(5) 0.2871(18) 0.146(6) 0.109(12) Uiso d 1

loop_
_atom_site_aniso_label
_atom_site_aniso_U_11
_atom_site_aniso_U_22
_atom_site_aniso_U_33
_atom_site_aniso_U_12
_atom_site_aniso_U_13
_atom_site_aniso_U_23
B1 0.0511(17) 0.0316(13) 0.0511(16) 0.0068(12) 0.000 0.000
C1 0.0458(10) 0.0308(8) 0.0584(10) 0.0052(7) 0.0008(8) 0.0009(7)
C2 0.0465(10) 0.0298(8) 0.0589(11) 0.0086(7) -0.0018(9) 0.0000(8)
C3 0.0498(13) 0.0664(15) 0.0994(19) 0.0000(11) 0.0100(13) -0.0073(14)
C4 0.0858(18) 0.0534(13) 0.0721(15) 0.0146(12) -0.0064(14) 0.0165(11)
O1 0.0551(8) 0.0353(7) 0.0683(9) 0.0125(6) -0.0147(7) -0.0036(6)
O2 0.0651(10) 0.0360(7) 0.0870(11) 0.0082(7) -0.0124(9) -0.0131(7)
O3 0.0640(9) 0.0370(7) 0.0640(9) 0.0160(6) -0.0158(7) -0.0091(7)
O4 0.0687(11) 0.0631(11) 0.0673(10) 0.0098(8) -0.0077(8) -0.0156(8)
O5 0.0820(13) 0.0421(9) 0.1098(16) -0.0100(8) 0.0335(12) -0.0042(9)

loop_
_atom_type_symbol
_atom_type_description
_atom_type_scat_dispersion_real
_atom_type_scat_dispersion_imag
_atom_type_scat_source
C C 0.0033 0.0016 'International Tables Vol C Tables 4.2.6.8 and 6.1.1.4'
H H 0.0000 0.0000 'International Tables Vol C Tables 4.2.6.8 and 6.1.1.4'
O O 0.0106 0.0060 'International Tables Vol C Tables 4.2.6.8 and 6.1.1.4'
B B 0.0013 0.0007 'International Tables Vol C Tables 4.2.6.8 and 6.1.1.4'

loop_
_geom_angle_atom_site_label_1
_geom_angle_atom_site_label_2
_geom_angle_atom_site_label_3
_geom_angle_site_symmetry_1
_geom_angle_site_symmetry_3
_geom_angle
O3 B1 O3 2_665 . 113.9(2)
O3 B1 O1 2_665 . 113.09(9)
O3 B1 O1 . . 104.13(7)
O3 B1 O1 2_665 2_665 104.13(7)
O3 B1 O1 . 2_665 113.09(9)
O1 B1 O1 . 2_665 108.7(2)
O2 C1 O1 . . 122.67(19)
O2 C1 C2 . . 126.17(17)
O1 C1 C2 . . 111.17(16)
O3 C2 C1 . . 102.92(15)
O3 C2 C4 . . 109.59(18)
C1 C2 C4 . . 111.57(19)
O3 C2 C3 . . 110.44(18)
C1 C2 C3 . . 109.80(18)
C4 C2 C3 . . 112.1(2)
C2 C3 H3A . . 109.5
C2 C3 H3B . . 109.5
H3A C3 H3B . . 109.5
C2 C3 H3C . . 109.5
H3A C3 H3C . . 109.5
H3B C3 H3C . . 109.5
C2 C4 H4A . . 109.5
C2 C4 H4B . . 109.5
H4A C4 H4B . . 109.5
C2 C4 H4C . . 109.5
H4A C4 H4C . . 109.5
H4B C4 H4C . . 109.5
C1 O1 B1 . . 110.08(14)
C2 O3 B1 . . 110.48(14)
H1 O4 H2 . . 108(3)
H3 O5 H4 . . 114(3)

loop_
_geom_bond_atom_site_label_1
_geom_bond_atom_site_label_2
_geom_bond_site_symmetry_2
_geom_bond_distance
B1 O3 2_665 1.445(2)
B1 O3 . 1.445(2)
B1 O1 . 1.496(2)
B1 O1 2_665 1.496(2)
C1 O2 . 1.225(2)
C1 O1 . 1.311(2)
C1 C2 . 1.513(3)
C2 O3 . 1.441(2)
C2 C4 . 1.520(3)
C2 C3 . 1.521(3)
C3 H3A . 0.9600
C3 H3B . 0.9600
C3 H3C . 0.9600
C4 H4A . 0.9600
C4 H4B . 0.9600
C4 H4C . 0.9600
O4 H1 . 0.90(2)
O4 H2 . 0.92(2)
O5 H3 . 0.88(2)
O5 H4 . 0.87(2)

loop_
_geom_hbond_atom_site_label_D
_geom_hbond_atom_site_label_H
_geom_hbond_atom_site_label_A
_geom_hbond_site_symmetry_A
_geom_hbond_distance_DH
_geom_hbond_distance_HA
_geom_hbond_distance_DA
_geom_hbond_angle_DHA
_geom_hbond_publ_flag
O4 H1 O3 . 0.90(2) 1.77(2) 2.645(2) 165(4) yes
O5 H3 O2 2_664 0.88(2) 1.92(2) 2.805(3) 179(3) yes
O5 H4 O2 3_546 0.87(2) 1.92(2) 2.795(2) 175(4) yes
O4 H2 O5 . 0.92(2) 1.67(2) 2.591(2) 173(4) yes

loop_
_geom_torsion_atom_site_label_1
_geom_torsion_atom_site_label_2
_geom_torsion_atom_site_label_3
_geom_torsion_atom_site_label_4
_geom_torsion_site_symmetry_1
_geom_torsion
O2 C1 C2 O3 . 174.2(2)
O1 C1 C2 O3 . -6.5(2)
O2 C1 C2 C4 . 56.7(3)
O1 C1 C2 C4 . -123.9(2)
O2 C1 C2 C3 . -68.2(3)
O1 C1 C2 C3 . 111.1(2)
O2 C1 O1 B1 . 179.2(2)
C2 C1 O1 B1 . -0.2(2)
O3 B1 O1 C1 2_665 130.86(18)
O3 B1 O1 C1 . 6.8(2)
O1 B1 O1 C1 2_665 -114.04(16)
C1 C2 O3 B1 . 10.8(2)
C4 C2 O3 B1 . 129.6(2)
C3 C2 O3 B1 . -106.4(2)
O3 B1 O3 C2 2_665 -134.64(16)
O1 B1 O3 C2 . -11.0(2)
O1 B1 O3 C2 2_665 106.76(18)

_cod_database_fobs_code 1552105
